data_4003421
loop_
_publ_author_name
'Ovens, Jeffrey S.'
'Leznoff, Daniel B.'

_publ_section_title
;
 Raman Detected Sensing of Volatile Organic Compounds by Vapochromic
 Cu[AuX2(CN)2]2 (X = Cl, Br) Coordination Polymer Materials
;
_journal_issue 5
_journal_name_full 'Chemistry of Materials'
_journal_page_first 1465
_journal_paper_doi 10.1021/cm502998w
_journal_volume 27
_journal_year 2015
_chemical_formula_sum 'C16 H28 Au2 Br4 Cu N8 O4'
_chemical_formula_weight 1173.58
_space_group_crystal_system triclinic
_space_group_IT_number 2
_space_group_name_Hall '-P 1'
_space_group_name_H-M_alt 'P -1'
_atom_sites_solution_hydrogens geom
_atom_sites_solution_primary direct
_cell_angle_alpha 90.153(2)
_cell_angle_beta 92.457(2)
_cell_angle_gamma 92.4630(10)
_cell_formula_units_Z 1
_cell_length_a 8.3765(2)
_cell_length_b 8.4243(2)
_cell_length_c 10.8307(3)
_cell_measurement_reflns_used 9921
_cell_measurement_temperature 150(2)
_cell_measurement_theta_max 36.27
_cell_measurement_theta_min 3.06
_cell_volume 762.86(3)
_computing_cell_refinement 'Bruker SAINT'
_computing_data_collection 'Bruker APEX2'
_computing_data_reduction 'Bruker SAINT'
_computing_structure_refinement 'SHELXL-2013 (Sheldrick, 2013)'
_computing_structure_solution
; 
Bruker Intrinsic Phasing (Sheldrick, 2012) 
;
_diffrn_ambient_temperature 150(2)
_diffrn_measured_fraction_theta_full 0.992
_diffrn_measured_fraction_theta_max 0.993
_diffrn_measurement_device_type 'Bruker APEX-II DUO CCD'
_diffrn_measurement_method '\w scans'
_diffrn_radiation_monochromator graphite
_diffrn_radiation_type 'Mo K\a'
_diffrn_radiation_wavelength 0.71073
_diffrn_reflns_av_R_equivalents 0.0248
_diffrn_reflns_av_unetI/netI 0.0305
_diffrn_reflns_Laue_measured_fraction_full 0.992
_diffrn_reflns_Laue_measured_fraction_max 0.993
_diffrn_reflns_limit_h_max 13
_diffrn_reflns_limit_h_min -13
_diffrn_reflns_limit_k_max 13
_diffrn_reflns_limit_k_min -12
_diffrn_reflns_limit_l_max 16
_diffrn_reflns_limit_l_min -17
_diffrn_reflns_number 16849
_diffrn_reflns_point_group_measured_fraction_full 0.992
_diffrn_reflns_point_group_measured_fraction_max 0.993
_diffrn_reflns_theta_full 25.242
_diffrn_reflns_theta_max 34.337
_diffrn_reflns_theta_min 1.882
_exptl_absorpt_coefficient_mu 15.556
_exptl_absorpt_correction_T_max 0.7471
_exptl_absorpt_correction_T_min 0.5084
_exptl_absorpt_correction_type multi-scan
_exptl_crystal_colour yellow-green
_exptl_crystal_density_diffrn 2.555
_exptl_crystal_description block
_exptl_crystal_F_000 539
_exptl_crystal_size_max 0.218
_exptl_crystal_size_mid 0.142
_exptl_crystal_size_min 0.067
_refine_diff_density_max 2.792
_refine_diff_density_min -1.780
_refine_diff_density_rms 0.180
_refine_ls_extinction_method none
_refine_ls_goodness_of_fit_ref 1.065
_refine_ls_hydrogen_treatment constr
_refine_ls_matrix_type full
_refine_ls_number_parameters 167
_refine_ls_number_reflns 6359
_refine_ls_number_restraints 9
_refine_ls_restrained_S_all 1.084
_refine_ls_R_factor_all 0.0354
_refine_ls_R_factor_gt 0.0266
_refine_ls_shift/su_max 0.002
_refine_ls_shift/su_mean 0.000
_refine_ls_structure_factor_coef Fsqd
_refine_ls_weighting_details
;
 w=1/[\s^2^(Fo^2^)+(0.0312P)^2^+0.7763P]
 where P=(Fo^2^+2Fc^2^)/3
;
_refine_ls_weighting_scheme calc
_refine_ls_wR_factor_gt 0.0633
_refine_ls_wR_factor_ref 0.0656
_reflns_number_gt 5336
_reflns_number_total 6359
_reflns_threshold_expression 'I > 2\s(I)'
_cod_data_source_file cm502998w_si_002.cif
_cod_data_source_block Cu_DMF_Au3Br
_cod_database_code 4003421
_shelx_space_group_comment
;
The symmetry employed for this shelxl refinement is uniquely defined
by the following loop, which should always be used as a source of
symmetry information in preference to the above space-group names.
They are only intended as comments.
;
_shelxl_version_number 2013-2

loop_
_space_group_symop_operation_xyz
'x, y, z'
'-x, -y, -z'

loop_
_atom_site_label
_atom_site_type_symbol
_atom_site_fract_x
_atom_site_fract_y
_atom_site_fract_z
_atom_site_U_iso_or_equiv
_atom_site_adp_type
_atom_site_occupancy
_atom_site_site_symmetry_order
_atom_site_calc_flag
_atom_site_refinement_flags_posn
_atom_site_refinement_flags_adp
_atom_site_refinement_flags_occupancy
Au1 Au 0.0000 0.5000 0.5000 0.01533(4) Uani 1 2 d S . P
Au2 Au 0.5000 1.0000 0.5000 0.02055(4) Uani 1 2 d S U P
Br1 Br 0.20415(4) 0.31315(4) 0.45771(3) 0.02916(7) Uani 1 1 d . . .
Br2 Br 0.28925(5) 0.81072(5) 0.55530(4) 0.04048(10) Uani 1 1 d . . .
Cu1 Cu 0.0000 0.5000 0.0000 0.01578(9) Uani 1 2 d S . P
O1 O 0.0848(3) 0.7197(3) -0.0267(2) 0.0205(4) Uani 1 1 d . . .
O2 O 0.2160(3) 0.4375(3) 0.0521(2) 0.0205(4) Uani 1 1 d . . .
N1 N -0.0468(4) 0.5520(3) 0.2144(3) 0.0240(5) Uani 1 1 d . . .
N2 N 0.3903(5) 0.9486(5) 0.2297(3) 0.0404(7) Uani 1 1 d . U .
N3 N 0.4432(3) 0.4723(3) 0.1702(3) 0.0238(5) Uani 1 1 d . . .
N4 N 0.0957(4) 0.9448(3) -0.1413(3) 0.0229(5) Uani 1 1 d . . .
C1 C -0.0314(4) 0.5345(3) 0.3181(3) 0.0190(5) Uani 1 1 d . . .
C2 C 0.4258(5) 0.9683(5) 0.3174(4) 0.0332(6) Uani 1 1 d . U .
C3 C 0.0350(4) 0.8041(3) -0.1149(3) 0.0201(5) Uani 1 1 d . . .
H3 H -0.0525 0.7627 -0.1656 0.024 Uiso 1 1 calc R U .
C4 C 0.2302(5) 1.0180(4) -0.0701(4) 0.0314(7) Uani 1 1 d . . .
H4A H 0.2427 0.9638 0.0095 0.047 Uiso 1 1 calc R U .
H4B H 0.2109 1.1304 -0.0558 0.047 Uiso 1 1 calc R U .
H4C H 0.3279 1.0093 -0.1159 0.047 Uiso 1 1 calc R U .
C5 C 0.0283(6) 1.0377(5) -0.2439(4) 0.0361(9) Uani 1 1 d . . .
H5A H -0.0473 0.9699 -0.2941 0.054 Uiso 1 1 calc R U .
H5B H 0.1147 1.0777 -0.2952 0.054 Uiso 1 1 calc R U .
H5C H -0.0275 1.1274 -0.2109 0.054 Uiso 1 1 calc R U .
C6 C 0.3011(4) 0.5163(4) 0.1312(3) 0.0224(6) Uani 1 1 d . . .
H6 H 0.2612 0.6108 0.1638 0.027 Uiso 1 1 calc R U .
C7 C 0.5341(5) 0.5615(5) 0.2676(5) 0.0481(12) Uani 1 1 d . . .
H7A H 0.5656 0.4890 0.3340 0.072 Uiso 1 1 calc R U .
H7B H 0.4677 0.6433 0.3006 0.072 Uiso 1 1 calc R U .
H7C H 0.6300 0.6120 0.2334 0.072 Uiso 1 1 calc R U .
C8 C 0.5122(5) 0.3303(5) 0.1246(4) 0.0333(8) Uani 1 1 d . . .
H8A H 0.6275 0.3499 0.1167 0.050 Uiso 1 1 calc R U .
H8B H 0.4623 0.3018 0.0437 0.050 Uiso 1 1 calc R U .
H8C H 0.4938 0.2430 0.1827 0.050 Uiso 1 1 calc R U .

loop_
_atom_site_aniso_label
_atom_site_aniso_U_11
_atom_site_aniso_U_22
_atom_site_aniso_U_33
_atom_site_aniso_U_23
_atom_site_aniso_U_13
_atom_site_aniso_U_12
Au1 0.01762(7) 0.01599(7) 0.01223(6) -0.00125(5) -0.00072(5) 0.00045(5)
Au2 0.02036(8) 0.01711(7) 0.02416(8) 0.00235(6) 0.00122(6) 0.00010(5)
Br1 0.03105(17) 0.03191(17) 0.02530(15) -0.00455(12) -0.00109(12) 0.01290(13)
Br2 0.0376(2) 0.0382(2) 0.0445(2) 0.00567(17) 0.00472(16) -0.01575(16)
Cu1 0.0151(2) 0.0151(2) 0.0168(2) 0.00221(16) -0.00263(16) -0.00021(16)
O1 0.0208(10) 0.0184(9) 0.0220(10) 0.0031(8) -0.0018(8) -0.0010(8)
O2 0.0164(9) 0.0215(10) 0.0232(10) 0.0012(8) -0.0021(8) 0.0011(8)
N1 0.0298(14) 0.0235(12) 0.0186(11) 0.0002(10) -0.0001(10) 0.0013(10)
N2 0.0445(16) 0.0393(15) 0.0360(10) 0.0071(12) -0.0064(12) -0.0074(13)
N3 0.0161(11) 0.0241(12) 0.0307(14) 0.0061(11) -0.0041(10) -0.0004(9)
N4 0.0288(14) 0.0160(11) 0.0242(12) 0.0003(9) 0.0065(10) 0.0003(10)
C1 0.0214(13) 0.0172(12) 0.0183(12) -0.0021(10) 0.0000(10) 0.0009(10)
C2 0.0394(16) 0.0280(14) 0.0316(9) 0.0035(12) 0.0035(12) -0.0078(13)
C3 0.0239(14) 0.0160(12) 0.0202(13) 0.0003(10) 0.0006(10) 0.0001(10)
C4 0.0270(16) 0.0238(15) 0.043(2) -0.0038(14) 0.0039(14) -0.0076(13)
C5 0.058(3) 0.0221(15) 0.0281(17) 0.0089(13) 0.0010(16) 0.0034(16)
C6 0.0170(13) 0.0210(13) 0.0291(15) -0.0019(11) -0.0026(11) 0.0018(10)
C7 0.031(2) 0.040(2) 0.071(3) -0.013(2) -0.029(2) 0.0020(16)
C8 0.0253(16) 0.0363(19) 0.039(2) 0.0058(15) 0.0004(14) 0.0115(14)

loop_
_atom_type_symbol
_atom_type_description
_atom_type_scat_dispersion_real
_atom_type_scat_dispersion_imag
_atom_type_scat_source
C C 0.0033 0.0016 'International Tables Vol C Tables 4.2.6.8 and 6.1.1.4'
H H 0.0000 0.0000 'International Tables Vol C Tables 4.2.6.8 and 6.1.1.4'
N N 0.0061 0.0033 'International Tables Vol C Tables 4.2.6.8 and 6.1.1.4'
O O 0.0106 0.0060 'International Tables Vol C Tables 4.2.6.8 and 6.1.1.4'
Cu Cu 0.3201 1.2651 'International Tables Vol C Tables 4.2.6.8 and 6.1.1.4'
Br Br -0.2901 2.4595 'International Tables Vol C Tables 4.2.6.8 and 6.1.1.4'
Au Au -2.0133 8.8022 'International Tables Vol C Tables 4.2.6.8 and 6.1.1.4'

loop_
_geom_angle_atom_site_label_1
_geom_angle_atom_site_label_2
_geom_angle_atom_site_label_3
_geom_angle
_geom_angle_site_symmetry_1
_geom_angle_site_symmetry_3
C1 Au1 C1 180.0 2_566 .
C1 Au1 Br1 91.03(9) 2_566 .
C1 Au1 Br1 88.97(9) . .
C1 Au1 Br1 88.97(9) 2_566 2_566
C1 Au1 Br1 91.03(9) . 2_566
Br1 Au1 Br1 180.0 . 2_566
C1 Au1 Br2 83.21(9) 2_566 .
C1 Au1 Br2 96.79(9) . .
Br1 Au1 Br2 91.812(13) . .
Br1 Au1 Br2 88.188(13) 2_566 .
C2 Au2 C2 180.0 2_676 .
C2 Au2 Br2 91.53(10) 2_676 .
C2 Au2 Br2 88.47(10) . .
C2 Au2 Br2 88.47(10) 2_676 2_676
C2 Au2 Br2 91.53(10) . 2_676
Br2 Au2 Br2 180.0 . 2_676
C2 Au2 Br1 101.88(12) 2_676 1_565
C2 Au2 Br1 78.12(12) . 1_565
Br2 Au2 Br1 90.336(13) . 1_565
Br2 Au2 Br1 89.664(13) 2_676 1_565
Au2 Br2 Au1 155.191(18) . .
O2 Cu1 O2 180.0 . 2_565
O2 Cu1 O1 89.68(9) . .
O2 Cu1 O1 90.32(9) 2_565 .
O2 Cu1 O1 90.32(9) . 2_565
O2 Cu1 O1 89.68(9) 2_565 2_565
O1 Cu1 O1 180.0 . 2_565
O2 Cu1 N1 91.93(10) . 2_565
O2 Cu1 N1 88.07(10) 2_565 2_565
O1 Cu1 N1 87.50(10) . 2_565
O1 Cu1 N1 92.50(10) 2_565 2_565
O2 Cu1 N1 88.07(10) . .
O2 Cu1 N1 91.93(10) 2_565 .
O1 Cu1 N1 92.50(10) . .
O1 Cu1 N1 87.50(10) 2_565 .
N1 Cu1 N1 180.0 2_565 .
C3 O1 Cu1 122.4(2) . .
C6 O2 Cu1 121.8(2) . .
C1 N1 Cu1 155.4(3) . .
C6 N3 C8 122.1(3) . .
C6 N3 C7 120.7(3) . .
C8 N3 C7 117.1(3) . .
C3 N4 C4 122.1(3) . .
C3 N4 C5 121.1(3) . .
C4 N4 C5 116.8(3) . .
N1 C1 Au1 178.6(3) . .
N2 C2 Au2 177.8(4) . .
O1 C3 N4 124.3(3) . .
O2 C6 N3 122.3(3) . .

loop_
_geom_bond_atom_site_label_1
_geom_bond_atom_site_label_2
_geom_bond_distance
_geom_bond_site_symmetry_2
Au1 C1 2.000(3) 2_566
Au1 C1 2.000(3) .
Au1 Br1 2.4303(3) .
Au1 Br1 2.4303(3) 2_566
Au1 Br2 3.5218(4) .
Au2 C2 2.061(4) 2_676
Au2 C2 2.061(4) .
Au2 Br2 2.4231(4) .
Au2 Br2 2.4232(4) 2_676
Au2 Br1 3.7124(3) 1_565
Cu1 O2 1.966(2) .
Cu1 O2 1.966(2) 2_565
Cu1 O1 1.980(2) .
Cu1 O1 1.980(2) 2_565
Cu1 N1 2.414(3) 2_565
Cu1 N1 2.414(3) .
O1 C3 1.259(4) .
O2 C6 1.259(4) .
N1 C1 1.136(4) .
N2 C2 0.995(5) .
N3 C6 1.314(4) .
N3 C8 1.446(5) .
N3 C7 1.461(5) .
N4 C3 1.307(4) .
N4 C4 1.452(5) .
N4 C5 1.468(5) .
